data_4131526
loop_
_publ_author_name
'Koch, Aaron A.'
'Hansen, Douglas A.'
'Shende, Vikram V.'
'Furan, Lawrence R.'
'Houk, K. N.'
'Jim\'enez-Os\'es, Gonzalo'
'Sherman, David H.'

_publ_section_title
;
 A Single Active Site Mutation in the Pikromycin Thioesterase Generates a
 More Effective Macrocyclization Catalyst.
;
_journal_issue 38
_journal_name_full 'Journal of the American Chemical Society'
_journal_page_first 13456
_journal_page_last 13465
_journal_paper_doi 10.1021/jacs.7b06436
_journal_volume 139
_journal_year 2017
_chemical_absolute_configuration ad
_chemical_formula_moiety 'C25 H35 N O7'
_chemical_formula_sum 'C25 H35 N O7'
_chemical_formula_weight 461.54
_space_group_IT_number 19
_space_group_name_Hall 'P 2ac 2ab'
_space_group_name_H-M_alt 'P 21 21 21'
_symmetry_cell_setting orthorhombic
_symmetry_space_group_name_H-M 'P 21 21 21'
_atom_sites_solution_hydrogens geom
_atom_sites_solution_primary direct
_atom_sites_solution_secondary difmap
_audit_creation_method SHELXL-97
_cell_angle_alpha 90.00
_cell_angle_beta 90.00
_cell_angle_gamma 90.00
_cell_formula_units_Z 8
_cell_length_a 6.95040(10)
_cell_length_b 16.7652(3)
_cell_length_c 43.917(3)
_cell_measurement_reflns_used 44319
_cell_measurement_temperature 85(2)
_cell_measurement_theta_max 68.30
_cell_measurement_theta_min 2.00
_cell_volume 5117.4(4)
_computing_cell_refinement 'CrystalClear-SM Expert 2.0 r12'
_computing_data_collection 'CrystalClear-SM Expert 2.0 r12 (Rigaku, 2011)'
_computing_data_reduction 'CrystalClear-SM Expert 2.0 r12'
_computing_molecular_graphics 'Bruker SHELXTL'
_computing_publication_material 'Bruker SHELXTL'
_computing_structure_refinement 'SHELXL-97 (Sheldrick, 1997)'
_computing_structure_solution 'SHELXS-97 (Sheldrick, 1990)'
_diffrn_ambient_temperature 85(2)
_diffrn_detector_area_resol_mean 14.629
_diffrn_measured_fraction_theta_full 1.000
_diffrn_measured_fraction_theta_max 1.000
_diffrn_measurement_device_type 'Rigaku Saturn944+ CCD'
_diffrn_measurement_method \w
_diffrn_radiation_monochromator confocal
_diffrn_radiation_source 'micro-focus rotating anode'
_diffrn_radiation_type CuK\a
_diffrn_radiation_wavelength 1.54178
_diffrn_reflns_av_R_equivalents 0.1304
_diffrn_reflns_av_sigmaI/netI 0.0596
_diffrn_reflns_limit_h_max 8
_diffrn_reflns_limit_h_min -8
_diffrn_reflns_limit_k_max 20
_diffrn_reflns_limit_k_min -20
_diffrn_reflns_limit_l_max 51
_diffrn_reflns_limit_l_min -52
_diffrn_reflns_number 98528
_diffrn_reflns_theta_full 68.24
_diffrn_reflns_theta_max 68.24
_diffrn_reflns_theta_min 2.82
_exptl_absorpt_coefficient_mu 0.715
_exptl_absorpt_correction_T_max 0.9929
_exptl_absorpt_correction_T_min 0.8360
_exptl_absorpt_correction_type multi-scan
_exptl_absorpt_process_details
;
    Higashi, T. (1995). Program for Absorption Correction.
    Rigaku Corporation, Tokyo, Japan.
;
_exptl_crystal_colour colorless
_exptl_crystal_density_diffrn 1.198
_exptl_crystal_density_method 'not measured'
_exptl_crystal_description needle
_exptl_crystal_F_000 1984
_exptl_crystal_size_max 0.26
_exptl_crystal_size_mid 0.01
_exptl_crystal_size_min 0.01
_refine_diff_density_max 0.341
_refine_diff_density_min -0.245
_refine_diff_density_rms 0.078
_refine_ls_abs_structure_details 'Flack H D (1983), Acta Cryst. A39, 876-881'
_refine_ls_abs_structure_Flack -0.02(16)
_refine_ls_extinction_coef 0.0043(2)
_refine_ls_extinction_expression Fc^*^=kFc[1+0.001xFc^2^\l^3^/sin(2\q)]^-1/4^
_refine_ls_extinction_method SHELXL
_refine_ls_goodness_of_fit_ref 1.092
_refine_ls_hydrogen_treatment constr
_refine_ls_matrix_type full
_refine_ls_number_parameters 608
_refine_ls_number_reflns 9383
_refine_ls_number_restraints 0
_refine_ls_restrained_S_all 1.092
_refine_ls_R_factor_all 0.0591
_refine_ls_R_factor_gt 0.0518
_refine_ls_shift/su_max 0.001
_refine_ls_shift/su_mean 0.000
_refine_ls_structure_factor_coef Fsqd
_refine_ls_weighting_details 'calc w=1/[\s^2^(Fo^2^)+(0.0754P)^2^+0.0948P] where P=(Fo^2^+2Fc^2^)/3'
_refine_ls_weighting_scheme calc
_refine_ls_wR_factor_gt 0.1275
_refine_ls_wR_factor_ref 0.1328
_reflns_number_gt 8176
_reflns_number_total 9383
_reflns_threshold_expression >2sigma(I)
_cod_data_source_file ja7b06436_si_001.cif
_cod_data_source_block dh762
_cod_original_sg_symbol_H-M P2(1)2(1)2(1)
_cod_database_code 4131526

loop_
_symmetry_equiv_pos_as_xyz
'x, y, z'
'-x+1/2, -y, z+1/2'
'-x, y+1/2, -z+1/2'
'x+1/2, -y+1/2, -z'

loop_
_atom_site_label
_atom_site_type_symbol
_atom_site_fract_x
_atom_site_fract_y
_atom_site_fract_z
_atom_site_U_iso_or_equiv
_atom_site_adp_type
_atom_site_occupancy
_atom_site_symmetry_multiplicity
_atom_site_calc_flag
_atom_site_refinement_flags
O1 O 0.8345(3) 0.84504(18) 0.35474(7) 0.0686(8) Uani 1 1 d .
O2 O 0.5836(3) 0.90402(13) 0.33591(5) 0.0447(5) Uani 1 1 d .
O3 O -0.0057(3) 0.67200(11) 0.42703(4) 0.0307(4) Uani 1 1 d .
O4 O 0.2670(3) 0.61908(10) 0.44680(4) 0.0291(4) Uani 1 1 d .
O5 O 0.4222(3) 0.48996(12) 0.58252(4) 0.0382(5) Uani 1 1 d .
O6 O 0.8607(3) 0.46061(13) 0.50424(5) 0.0384(5) Uani 1 1 d .
O7 O 0.5834(2) 0.39409(10) 0.49620(4) 0.0246(4) Uani 1 1 d .
O8 O -0.3362(3) 0.54926(11) 0.38762(4) 0.0306(4) Uani 1 1 d .
O9 O -0.0938(3) 0.48667(11) 0.40791(4) 0.0319(4) Uani 1 1 d .
O10 O 0.5167(3) 0.65051(17) 0.30085(5) 0.0561(7) Uani 1 1 d .
O11 O 0.2552(2) 0.68265(10) 0.27352(4) 0.0264(4) Uani 1 1 d .
O12 O 0.2355(2) 0.89795(10) 0.15635(4) 0.0258(4) Uani 1 1 d .
O13 O -0.2707(3) 0.73805(11) 0.18678(4) 0.0345(4) Uani 1 1 d .
O14 O -0.0159(3) 0.66981(10) 0.16812(4) 0.0260(4) Uani 1 1 d .
N1 N 0.6592(3) 0.85463(15) 0.35278(6) 0.0397(6) Uani 1 1 d .
N2 N -0.1635(3) 0.53093(12) 0.38852(5) 0.0242(4) Uani 1 1 d .
C1 C 0.5342(4) 0.80457(15) 0.37200(6) 0.0278(5) Uani 1 1 d .
C2 C 0.3380(4) 0.80764(15) 0.36704(6) 0.0282(5) Uani 1 1 d .
H2 H 0.2849 0.8405 0.3515 0.034 Uiso 1 1 calc R
C3 C 0.2217(4) 0.76124(15) 0.38546(6) 0.0279(5) Uani 1 1 d .
H3 H 0.0863 0.7614 0.3824 0.034 Uiso 1 1 calc R
C4 C 0.3011(4) 0.71427(14) 0.40841(6) 0.0238(5) Uani 1 1 d .
C5 C 0.4992(4) 0.71260(14) 0.41277(6) 0.0270(5) Uani 1 1 d .
H5 H 0.5531 0.6801 0.4283 0.032 Uiso 1 1 calc R
C6 C 0.6184(4) 0.75845(16) 0.39437(6) 0.0328(6) Uani 1 1 d .
H6 H 0.7540 0.7581 0.3971 0.039 Uiso 1 1 calc R
C7 C 0.1694(4) 0.66680(14) 0.42819(5) 0.0238(5) Uani 1 1 d .
C8 C 0.1632(4) 0.56809(14) 0.46821(6) 0.0268(5) Uani 1 1 d .
H8 H 0.0215 0.5733 0.4648 0.032 Uiso 1 1 calc R
C9 C 0.2137(4) 0.59621(15) 0.50045(6) 0.0298(6) Uani 1 1 d .
H9 H 0.1512 0.5584 0.5150 0.036 Uiso 1 1 calc R
C10 C 0.4313(4) 0.59434(15) 0.50682(6) 0.0297(6) Uani 1 1 d .
H10A H 0.4901 0.5511 0.4946 0.036 Uiso 1 1 calc R
H10B H 0.4885 0.6454 0.5000 0.036 Uiso 1 1 calc R
C11 C 0.4817(4) 0.58126(15) 0.54051(6) 0.0332(6) Uani 1 1 d .
H11 H 0.3854 0.6121 0.5526 0.040 Uiso 1 1 calc R
C12 C 0.4614(4) 0.49322(15) 0.55028(6) 0.0277(5) Uani 1 1 d .
H12 H 0.3520 0.4684 0.5389 0.033 Uiso 1 1 calc R
C13 C 0.6426(4) 0.44132(15) 0.54626(6) 0.0285(5) Uani 1 1 d .
H13 H 0.7488 0.4673 0.5580 0.034 Uiso 1 1 calc R
C14 C 0.7082(4) 0.43478(15) 0.51360(6) 0.0265(5) Uani 1 1 d .
C15 C 0.6386(3) 0.37733(15) 0.46449(5) 0.0235(5) Uani 1 1 d .
H15 H 0.7201 0.4222 0.4568 0.028 Uiso 1 1 calc R
C16 C 0.4494(3) 0.37630(15) 0.44667(6) 0.0251(5) Uani 1 1 d .
H16 H 0.3558 0.3407 0.4573 0.030 Uiso 1 1 calc R
C17 C 0.3717(3) 0.45965(14) 0.44649(6) 0.0243(5) Uani 1 1 d .
H17 H 0.4320 0.4976 0.4336 0.029 Uiso 1 1 calc R
C18 C 0.2234(3) 0.48384(15) 0.46330(6) 0.0249(5) Uani 1 1 d .
H18 H 0.1493 0.4437 0.4731 0.030 Uiso 1 1 calc R
C19 C 0.1310(5) 0.67917(16) 0.50676(7) 0.0403(7) Uani 1 1 d .
H19A H 0.1896 0.7179 0.4929 0.060 Uiso 1 1 calc R
H19B H 0.1590 0.6944 0.5278 0.060 Uiso 1 1 calc R
H19C H -0.0086 0.6783 0.5036 0.060 Uiso 1 1 calc R
C20 C 0.6794(5) 0.61537(17) 0.54849(7) 0.0442(7) Uani 1 1 d .
H20A H 0.7765 0.5926 0.5349 0.066 Uiso 1 1 calc R
H20B H 0.7111 0.6019 0.5696 0.066 Uiso 1 1 calc R
H20C H 0.6772 0.6735 0.5461 0.066 Uiso 1 1 calc R
C21 C 0.2257(5) 0.4943(3) 0.58942(8) 0.0581(10) Uani 1 1 d .
H21A H 0.1727 0.5443 0.5815 0.087 Uiso 1 1 calc R
H21B H 0.2083 0.4924 0.6116 0.087 Uiso 1 1 calc R
H21C H 0.1586 0.4491 0.5801 0.087 Uiso 1 1 calc R
C22 C 0.6139(4) 0.35792(16) 0.55957(6) 0.0334(6) Uani 1 1 d .
H22A H 0.5080 0.3312 0.5489 0.050 Uiso 1 1 calc R
H22B H 0.5830 0.3622 0.5813 0.050 Uiso 1 1 calc R
H22C H 0.7323 0.3269 0.5570 0.050 Uiso 1 1 calc R
C23 C 0.7558(4) 0.30109(15) 0.46393(6) 0.0296(6) Uani 1 1 d .
H23A H 0.7901 0.2888 0.4426 0.035 Uiso 1 1 calc R
H23B H 0.8771 0.3102 0.4752 0.035 Uiso 1 1 calc R
C24 C 0.6551(5) 0.22949(17) 0.47747(7) 0.0402(7) Uani 1 1 d .
H24A H 0.6177 0.2413 0.4985 0.060 Uiso 1 1 calc R
H24B H 0.7422 0.1835 0.4772 0.060 Uiso 1 1 calc R
H24C H 0.5400 0.2172 0.4655 0.060 Uiso 1 1 calc R
C25 C 0.4803(4) 0.34531(17) 0.41410(6) 0.0346(6) Uani 1 1 d .
H25A H 0.3613 0.3517 0.4024 0.052 Uiso 1 1 calc R
H25B H 0.5155 0.2887 0.4148 0.052 Uiso 1 1 calc R
H25C H 0.5838 0.3757 0.4044 0.052 Uiso 1 1 calc R
C26 C -0.0357(3) 0.56458(14) 0.36518(5) 0.0226(5) Uani 1 1 d .
C27 C -0.1137(4) 0.60762(15) 0.34146(6) 0.0265(5) Uani 1 1 d .
H27 H -0.2486 0.6163 0.3403 0.032 Uiso 1 1 calc R
C28 C 0.0082(4) 0.63797(15) 0.31934(6) 0.0267(5) Uani 1 1 d .
H28 H -0.0429 0.6669 0.3026 0.032 Uiso 1 1 calc R
C29 C 0.2053(3) 0.62591(15) 0.32172(5) 0.0236(5) Uani 1 1 d .
C30 C 0.2817(4) 0.58398(14) 0.34643(6) 0.0243(5) Uani 1 1 d .
H30 H 0.4170 0.5776 0.3482 0.029 Uiso 1 1 calc R
C31 C 0.1608(4) 0.55158(14) 0.36836(6) 0.0234(5) Uani 1 1 d .
H31 H 0.2106 0.5216 0.3849 0.028 Uiso 1 1 calc R
C32 C 0.3435(4) 0.65449(16) 0.29806(6) 0.0282(5) Uani 1 1 d .
C33 C 0.3694(4) 0.70056(15) 0.24655(6) 0.0267(5) Uani 1 1 d .
H33 H 0.5083 0.6912 0.2513 0.032 Uiso 1 1 calc R
C34 C 0.3405(4) 0.78872(15) 0.23828(6) 0.0267(5) Uani 1 1 d .
H34 H 0.4116 0.7981 0.2188 0.032 Uiso 1 1 calc R
C35 C 0.1291(4) 0.80954(15) 0.23219(6) 0.0250(5) Uani 1 1 d .
H35A H 0.0700 0.8294 0.2512 0.030 Uiso 1 1 calc R
H35B H 0.0595 0.7606 0.2261 0.030 Uiso 1 1 calc R
C36 C 0.1057(4) 0.87299(14) 0.20717(5) 0.0248(5) Uani 1 1 d .
H36 H 0.2074 0.9140 0.2110 0.030 Uiso 1 1 calc R
C37 C 0.1469(3) 0.83873(14) 0.17524(5) 0.0222(5) Uani 1 1 d .
H37 H 0.2399 0.7937 0.1776 0.027 Uiso 1 1 calc R
C38 C -0.0282(3) 0.80740(14) 0.15727(6) 0.0239(5) Uani 1 1 d .
H38 H -0.1261 0.8511 0.1565 0.029 Uiso 1 1 calc R
C39 C -0.1201(4) 0.73623(15) 0.17265(5) 0.0244(5) Uani 1 1 d .
C40 C -0.0892(4) 0.59341(15) 0.17936(6) 0.0305(6) Uani 1 1 d .
H40 H -0.1929 0.6028 0.1947 0.037 Uiso 1 1 calc R
C41 C 0.0839(4) 0.55212(15) 0.19463(6) 0.0294(5) Uani 1 1 d .
H41 H 0.1907 0.5482 0.1794 0.035 Uiso 1 1 calc R
C42 C 0.1514(4) 0.60107(15) 0.22084(6) 0.0280(5) Uani 1 1 d .
H42 H 0.0753 0.6002 0.2388 0.034 Uiso 1 1 calc R
C43 C 0.3095(4) 0.64594(15) 0.22121(6) 0.0278(5) Uani 1 1 d .
H43 H 0.3914 0.6431 0.2039 0.033 Uiso 1 1 calc R
C44 C 0.4308(4) 0.84298(18) 0.26203(7) 0.0368(6) Uani 1 1 d .
H44A H 0.3651 0.8356 0.2816 0.055 Uiso 1 1 calc R
H44B H 0.4181 0.8987 0.2555 0.055 Uiso 1 1 calc R
H44C H 0.5673 0.8297 0.2643 0.055 Uiso 1 1 calc R
C45 C -0.0880(4) 0.91704(16) 0.20922(6) 0.0309(6) Uani 1 1 d .
H45A H -0.1933 0.8782 0.2085 0.046 Uiso 1 1 calc R
H45B H -0.0999 0.9541 0.1921 0.046 Uiso 1 1 calc R
H45C H -0.0942 0.9468 0.2284 0.046 Uiso 1 1 calc R
C46 C 0.4343(4) 0.90751(17) 0.16266(6) 0.0331(6) Uani 1 1 d .
H46A H 0.4502 0.9316 0.1828 0.050 Uiso 1 1 calc R
H46B H 0.4924 0.9422 0.1472 0.050 Uiso 1 1 calc R
H46C H 0.4976 0.8553 0.1623 0.050 Uiso 1 1 calc R
C47 C 0.0268(4) 0.78691(16) 0.12444(6) 0.0288(5) Uani 1 1 d .
H47A H 0.1360 0.7499 0.1245 0.043 Uiso 1 1 calc R
H47B H 0.0627 0.8358 0.1136 0.043 Uiso 1 1 calc R
H47C H -0.0830 0.7619 0.1142 0.043 Uiso 1 1 calc R
C48 C -0.1702(5) 0.54857(18) 0.15228(7) 0.0446(7) Uani 1 1 d .
H48A H -0.0663 0.5409 0.1372 0.053 Uiso 1 1 calc R
H48B H -0.2124 0.4951 0.1591 0.053 Uiso 1 1 calc R
C49 C -0.3378(5) 0.5895(2) 0.13683(7) 0.0501(8) Uani 1 1 d .
H49A H -0.4422 0.5971 0.1515 0.075 Uiso 1 1 calc R
H49B H -0.3835 0.5565 0.1199 0.075 Uiso 1 1 calc R
H49C H -0.2962 0.6415 0.1290 0.075 Uiso 1 1 calc R
C50 C 0.0322(5) 0.46784(16) 0.20535(7) 0.0398(7) Uani 1 1 d .
H50A H 0.1421 0.4445 0.2161 0.060 Uiso 1 1 calc R
H50B H 0.0000 0.4347 0.1877 0.060 Uiso 1 1 calc R
H50C H -0.0787 0.4704 0.2191 0.060 Uiso 1 1 calc R

loop_
_atom_site_aniso_label
_atom_site_aniso_U_11
_atom_site_aniso_U_22
_atom_site_aniso_U_33
_atom_site_aniso_U_23
_atom_site_aniso_U_13
_atom_site_aniso_U_12
O1 0.0297(12) 0.097(2) 0.0793(18) 0.0548(16) 0.0060(12) 0.0041(13)
O2 0.0405(11) 0.0486(12) 0.0450(12) 0.0244(10) 0.0006(10) 0.0025(10)
O3 0.0239(9) 0.0346(10) 0.0337(10) 0.0057(8) -0.0023(8) 0.0008(7)
O4 0.0240(9) 0.0305(9) 0.0327(10) 0.0144(8) 0.0013(8) 0.0007(7)
O5 0.0416(11) 0.0499(11) 0.0231(10) 0.0028(8) 0.0080(8) 0.0027(9)
O6 0.0295(10) 0.0496(12) 0.0361(11) -0.0035(9) 0.0074(9) -0.0148(9)
O7 0.0234(8) 0.0279(9) 0.0225(9) 0.0022(6) -0.0008(7) -0.0041(7)
O8 0.0224(9) 0.0396(10) 0.0298(10) -0.0007(8) 0.0015(8) 0.0006(8)
O9 0.0332(10) 0.0358(9) 0.0266(9) 0.0080(7) -0.0034(8) -0.0042(8)
O10 0.0207(10) 0.1049(19) 0.0426(13) 0.0341(13) -0.0020(9) 0.0004(11)
O11 0.0238(8) 0.0348(9) 0.0208(8) 0.0075(7) 0.0011(7) 0.0041(7)
O12 0.0237(8) 0.0276(8) 0.0262(9) 0.0068(7) -0.0017(7) -0.0049(7)
O13 0.0278(9) 0.0387(10) 0.0370(11) 0.0006(8) 0.0094(8) -0.0021(8)
O14 0.0295(9) 0.0209(8) 0.0276(9) -0.0006(7) 0.0021(7) -0.0023(7)
N1 0.0283(12) 0.0474(14) 0.0434(14) 0.0215(11) 0.0019(11) 0.0009(11)
N2 0.0252(10) 0.0275(10) 0.0199(10) 0.0016(8) 0.0004(9) -0.0016(8)
C1 0.0259(13) 0.0297(13) 0.0278(13) 0.0064(10) 0.0037(10) -0.0006(10)
C2 0.0316(13) 0.0263(12) 0.0268(13) 0.0051(10) -0.0018(11) 0.0038(10)
C3 0.0265(13) 0.0286(13) 0.0287(13) 0.0024(10) -0.0029(11) 0.0003(10)
C4 0.0250(13) 0.0243(11) 0.0222(12) 0.0009(9) -0.0003(10) 0.0006(10)
C5 0.0277(13) 0.0261(12) 0.0273(13) 0.0044(10) 0.0003(11) 0.0023(10)
C6 0.0252(13) 0.0378(14) 0.0355(15) 0.0117(11) 0.0002(11) 0.0034(11)
C7 0.0260(13) 0.0229(11) 0.0226(12) 0.0036(9) -0.0028(10) 0.0029(10)
C8 0.0248(12) 0.0264(12) 0.0291(13) 0.0078(10) 0.0052(11) 0.0004(10)
C9 0.0346(14) 0.0251(12) 0.0298(14) 0.0027(10) 0.0065(11) 0.0047(11)
C10 0.0374(14) 0.0221(11) 0.0294(13) 0.0037(10) 0.0028(11) 0.0016(11)
C11 0.0444(16) 0.0270(13) 0.0282(14) -0.0048(10) 0.0004(12) 0.0012(11)
C12 0.0324(13) 0.0300(13) 0.0207(12) 0.0034(10) 0.0049(11) 0.0007(11)
C13 0.0303(13) 0.0321(13) 0.0230(13) 0.0025(10) 0.0002(11) -0.0028(11)
C14 0.0249(13) 0.0237(12) 0.0309(14) 0.0022(10) -0.0020(10) -0.0019(10)
C15 0.0226(12) 0.0274(12) 0.0206(12) 0.0025(9) 0.0017(10) 0.0014(10)
C16 0.0215(12) 0.0292(12) 0.0247(12) 0.0000(10) 0.0005(10) 0.0000(10)
C17 0.0223(12) 0.0278(12) 0.0228(12) 0.0031(9) -0.0001(10) 0.0001(10)
C18 0.0217(12) 0.0263(12) 0.0267(13) 0.0024(10) -0.0007(10) 0.0002(9)
C19 0.0473(18) 0.0269(14) 0.0466(17) 0.0032(12) 0.0118(14) 0.0111(12)
C20 0.065(2) 0.0305(14) 0.0374(16) -0.0008(12) -0.0111(15) -0.0117(14)
C21 0.047(2) 0.086(3) 0.0411(19) 0.0033(18) 0.0220(16) 0.0061(19)
C22 0.0365(15) 0.0329(14) 0.0309(14) 0.0063(11) -0.0010(12) -0.0020(12)
C23 0.0290(13) 0.0330(13) 0.0267(13) 0.0052(10) 0.0062(11) 0.0065(11)
C24 0.0413(16) 0.0322(14) 0.0471(18) 0.0095(12) 0.0120(14) 0.0064(12)
C25 0.0336(14) 0.0395(14) 0.0306(14) -0.0034(11) -0.0012(12) -0.0012(12)
C26 0.0211(12) 0.0256(12) 0.0213(12) 0.0021(9) 0.0007(9) -0.0009(9)
C27 0.0222(12) 0.0316(13) 0.0257(13) 0.0023(10) -0.0038(10) 0.0019(10)
C28 0.0248(12) 0.0311(13) 0.0242(12) 0.0031(10) -0.0032(10) 0.0029(10)
C29 0.0222(12) 0.0278(12) 0.0208(12) 0.0036(10) -0.0018(9) 0.0021(10)
C30 0.0220(12) 0.0279(12) 0.0231(12) 0.0034(10) -0.0024(10) 0.0003(9)
C31 0.0245(12) 0.0243(11) 0.0212(12) 0.0021(9) -0.0039(10) -0.0001(10)
C32 0.0254(12) 0.0351(13) 0.0241(13) 0.0068(10) -0.0027(10) 0.0011(11)
C33 0.0243(12) 0.0331(13) 0.0226(12) 0.0062(10) 0.0018(10) 0.0029(10)
C34 0.0247(12) 0.0321(13) 0.0233(12) 0.0046(10) -0.0028(10) -0.0029(10)
C35 0.0258(13) 0.0271(12) 0.0220(12) 0.0009(9) 0.0002(10) -0.0013(10)
C36 0.0266(12) 0.0248(11) 0.0232(12) 0.0010(9) -0.0017(10) 0.0003(10)
C37 0.0200(11) 0.0247(11) 0.0220(12) 0.0043(9) -0.0013(9) -0.0020(9)
C38 0.0220(12) 0.0248(11) 0.0249(12) 0.0015(9) -0.0019(10) -0.0036(9)
C39 0.0253(12) 0.0266(12) 0.0213(12) -0.0009(9) -0.0012(10) -0.0022(10)
C40 0.0380(14) 0.0248(12) 0.0286(13) 0.0030(10) 0.0022(12) -0.0103(11)
C41 0.0385(14) 0.0249(12) 0.0248(13) 0.0003(10) 0.0045(11) -0.0010(11)
C42 0.0290(13) 0.0273(12) 0.0277(13) 0.0038(10) 0.0037(11) 0.0042(10)
C43 0.0295(13) 0.0304(13) 0.0235(13) 0.0020(10) 0.0032(10) 0.0058(11)
C44 0.0369(15) 0.0397(15) 0.0338(15) 0.0003(12) -0.0061(12) -0.0073(13)
C45 0.0361(14) 0.0293(13) 0.0274(13) 0.0014(10) 0.0005(11) 0.0061(11)
C46 0.0228(12) 0.0437(15) 0.0326(14) 0.0071(12) -0.0017(11) -0.0088(11)
C47 0.0314(13) 0.0301(13) 0.0248(13) 0.0004(10) -0.0016(11) -0.0037(11)
C48 0.0559(19) 0.0373(15) 0.0405(17) -0.0027(13) -0.0016(15) -0.0190(14)
C49 0.0457(18) 0.069(2) 0.0355(17) -0.0060(15) -0.0044(14) -0.0207(17)
C50 0.0568(19) 0.0251(13) 0.0375(16) -0.0002(11) 0.0091(14) -0.0051(13)

loop_
_atom_type_symbol
_atom_type_description
_atom_type_scat_dispersion_real
_atom_type_scat_dispersion_imag
_atom_type_scat_source
C C 0.0181 0.0091 'International Tables Vol C Tables 4.2.6.8 and 6.1.1.4'
H H 0.0000 0.0000 'International Tables Vol C Tables 4.2.6.8 and 6.1.1.4'
N N 0.0311 0.0180 'International Tables Vol C Tables 4.2.6.8 and 6.1.1.4'
O O 0.0492 0.0322 'International Tables Vol C Tables 4.2.6.8 and 6.1.1.4'

loop_
_geom_angle_atom_site_label_1
_geom_angle_atom_site_label_2
_geom_angle_atom_site_label_3
_geom_angle
C7 O4 C8 119.7(2)
C21 O5 C12 113.3(2)
C14 O7 C15 117.84(19)
C32 O11 C33 118.78(19)
C46 O12 C37 112.59(19)
C39 O14 C40 119.21(19)
O2 N1 O1 123.6(2)
O2 N1 C1 118.5(2)
O1 N1 C1 118.0(2)
O9 N2 O8 123.6(2)
O9 N2 C26 118.5(2)
O8 N2 C26 117.9(2)
C6 C1 C2 123.5(2)
C6 C1 N1 118.4(2)
C2 C1 N1 118.1(2)
C1 C2 C3 117.6(2)
C1 C2 H2 121.2
C3 C2 H2 121.2
C2 C3 C4 120.6(2)
C2 C3 H3 119.7
C4 C3 H3 119.7
C5 C4 C3 120.2(2)
C5 C4 C7 121.1(2)
C3 C4 C7 118.7(2)
C6 C5 C4 120.0(2)
C6 C5 H5 120.0
C4 C5 H5 120.0
C1 C6 C5 118.1(2)
C1 C6 H6 121.0
C5 C6 H6 121.0
O3 C7 O4 125.2(2)
O3 C7 C4 123.3(2)
O4 C7 C4 111.5(2)
O4 C8 C18 108.8(2)
O4 C8 C9 107.5(2)
C18 C8 C9 111.2(2)
O4 C8 H8 109.7
C18 C8 H8 109.7
C9 C8 H8 109.7
C19 C9 C8 111.1(2)
C19 C9 C10 110.8(2)
C8 C9 C10 112.7(2)
C19 C9 H9 107.3
C8 C9 H9 107.3
C10 C9 H9 107.3
C11 C10 C9 113.7(2)
C11 C10 H10A 108.8
C9 C10 H10A 108.8
C11 C10 H10B 108.8
C9 C10 H10B 108.8
H10A C10 H10B 107.7
C20 C11 C10 111.9(2)
C20 C11 C12 112.1(2)
C10 C11 C12 112.5(2)
C20 C11 H11 106.6
C10 C11 H11 106.6
C12 C11 H11 106.6
O5 C12 C13 104.2(2)
O5 C12 C11 109.0(2)
C13 C12 C11 115.7(2)
O5 C12 H12 109.2
C13 C12 H12 109.2
C11 C12 H12 109.2
C14 C13 C22 109.7(2)
C14 C13 C12 113.4(2)
C22 C13 C12 111.5(2)
C14 C13 H13 107.3
C22 C13 H13 107.3
C12 C13 H13 107.3
O6 C14 O7 123.5(2)
O6 C14 C13 124.0(2)
O7 C14 C13 112.5(2)
O7 C15 C23 108.46(19)
O7 C15 C16 105.20(18)
C23 C15 C16 116.4(2)
O7 C15 H15 108.9
C23 C15 H15 108.9
C16 C15 H15 108.9
C17 C16 C15 107.6(2)
C17 C16 C25 111.1(2)
C15 C16 C25 111.1(2)
C17 C16 H16 109.0
C15 C16 H16 109.0
C25 C16 H16 109.0
C18 C17 C16 124.1(2)
C18 C17 H17 118.0
C16 C17 H17 118.0
C17 C18 C8 126.0(2)
C17 C18 H18 117.0
C8 C18 H18 117.0
C9 C19 H19A 109.5
C9 C19 H19B 109.5
H19A C19 H19B 109.5
C9 C19 H19C 109.5
H19A C19 H19C 109.5
H19B C19 H19C 109.5
C11 C20 H20A 109.5
C11 C20 H20B 109.5
H20A C20 H20B 109.5
C11 C20 H20C 109.5
H20A C20 H20C 109.5
H20B C20 H20C 109.5
O5 C21 H21A 109.5
O5 C21 H21B 109.5
H21A C21 H21B 109.5
O5 C21 H21C 109.5
H21A C21 H21C 109.5
H21B C21 H21C 109.5
C13 C22 H22A 109.5
C13 C22 H22B 109.5
H22A C22 H22B 109.5
C13 C22 H22C 109.5
H22A C22 H22C 109.5
H22B C22 H22C 109.5
C24 C23 C15 114.5(2)
C24 C23 H23A 108.6
C15 C23 H23A 108.6
C24 C23 H23B 108.6
C15 C23 H23B 108.6
H23A C23 H23B 107.6
C23 C24 H24A 109.5
C23 C24 H24B 109.5
H24A C24 H24B 109.5
C23 C24 H24C 109.5
H24A C24 H24C 109.5
H24B C24 H24C 109.5
C16 C25 H25A 109.5
C16 C25 H25B 109.5
H25A C25 H25B 109.5
C16 C25 H25C 109.5
H25A C25 H25C 109.5
H25B C25 H25C 109.5
C27 C26 C31 123.0(2)
C27 C26 N2 119.4(2)
C31 C26 N2 117.6(2)
C26 C27 C28 118.8(2)
C26 C27 H27 120.6
C28 C27 H27 120.6
C27 C28 C29 119.8(2)
C27 C28 H28 120.1
C29 C28 H28 120.1
C28 C29 C30 120.4(2)
C28 C29 C32 122.4(2)
C30 C29 C32 117.2(2)
C31 C30 C29 120.4(2)
C31 C30 H30 119.8
C29 C30 H30 119.8
C30 C31 C26 117.6(2)
C30 C31 H31 121.2
C26 C31 H31 121.2
O10 C32 O11 124.1(2)
O10 C32 C29 123.4(2)
O11 C32 C29 112.4(2)
O11 C33 C43 109.0(2)
O11 C33 C34 108.6(2)
C43 C33 C34 112.1(2)
O11 C33 H33 109.0
C43 C33 H33 109.0
C34 C33 H33 109.0
C44 C34 C35 112.3(2)
C44 C34 C33 111.1(2)
C35 C34 C33 112.7(2)
C44 C34 H34 106.8
C35 C34 H34 106.8
C33 C34 H34 106.8
C34 C35 C36 112.5(2)
C34 C35 H35A 109.1
C36 C35 H35A 109.1
C34 C35 H35B 109.1
C36 C35 H35B 109.1
H35A C35 H35B 107.8
C35 C36 C45 112.5(2)
C35 C36 C37 111.9(2)
C45 C36 C37 113.2(2)
C35 C36 H36 106.2
C45 C36 H36 106.2
C37 C36 H36 106.2
O12 C37 C36 110.37(19)
O12 C37 C38 106.19(18)
C36 C37 C38 116.5(2)
O12 C37 H37 107.8
C36 C37 H37 107.8
C38 C37 H37 107.8
C39 C38 C47 110.4(2)
C39 C38 C37 111.9(2)
C47 C38 C37 111.2(2)
C39 C38 H38 107.7
C47 C38 H38 107.7
C37 C38 H38 107.7
O13 C39 O14 124.0(2)
O13 C39 C38 124.8(2)
O14 C39 C38 111.1(2)
O14 C40 C48 107.4(2)
O14 C40 C41 105.6(2)
C48 C40 C41 114.1(2)
O14 C40 H40 109.9
C48 C40 H40 109.9
C41 C40 H40 109.9
C42 C41 C50 110.2(2)
C42 C41 C40 109.5(2)
C50 C41 C40 111.4(2)
C42 C41 H41 108.6
C50 C41 H41 108.6
C40 C41 H41 108.6
C43 C42 C41 125.5(2)
C43 C42 H42 117.2
C41 C42 H42 117.2
C42 C43 C33 125.7(2)
C42 C43 H43 117.2
C33 C43 H43 117.2
C34 C44 H44A 109.5
C34 C44 H44B 109.5
H44A C44 H44B 109.5
C34 C44 H44C 109.5
H44A C44 H44C 109.5
H44B C44 H44C 109.5
C36 C45 H45A 109.5
C36 C45 H45B 109.5
H45A C45 H45B 109.5
C36 C45 H45C 109.5
H45A C45 H45C 109.5
H45B C45 H45C 109.5
O12 C46 H46A 109.5
O12 C46 H46B 109.5
H46A C46 H46B 109.5
O12 C46 H46C 109.5
H46A C46 H46C 109.5
H46B C46 H46C 109.5
C38 C47 H47A 109.5
C38 C47 H47B 109.5
H47A C47 H47B 109.5
C38 C47 H47C 109.5
H47A C47 H47C 109.5
H47B C47 H47C 109.5
C49 C48 C40 114.4(3)
C49 C48 H48A 108.7
C40 C48 H48A 108.7
C49 C48 H48B 108.7
C40 C48 H48B 108.7
H48A C48 H48B 107.6
C48 C49 H49A 109.5
C48 C49 H49B 109.5
H49A C49 H49B 109.5
C48 C49 H49C 109.5
H49A C49 H49C 109.5
H49B C49 H49C 109.5
C41 C50 H50A 109.5
C41 C50 H50B 109.5
H50A C50 H50B 109.5
C41 C50 H50C 109.5
H50A C50 H50C 109.5
H50B C50 H50C 109.5

loop_
_geom_bond_atom_site_label_1
_geom_bond_atom_site_label_2
_geom_bond_distance
O1 N1 1.232(3)
O2 N1 1.229(3)
O3 C7 1.221(3)
O4 C7 1.330(3)
O4 C8 1.461(3)
O5 C21 1.401(4)
O5 C12 1.443(3)
O6 C14 1.216(3)
O7 C14 1.342(3)
O7 C15 1.471(3)
O8 N2 1.240(3)
O9 N2 1.229(3)
O10 C32 1.212(3)
O11 C32 1.327(3)
O11 C33 1.457(3)
O12 C46 1.418(3)
O12 C37 1.433(3)
O13 C39 1.217(3)
O14 C39 1.343(3)
O14 C40 1.464(3)
N1 C1 1.474(3)
N2 C26 1.469(3)
C1 C6 1.381(4)
C1 C2 1.382(4)
C2 C3 1.383(4)
C2 H2 0.9500
C3 C4 1.393(3)
C3 H3 0.9500
C4 C5 1.391(4)
C4 C7 1.492(4)
C5 C6 1.389(4)
C5 H5 0.9500
C6 H6 0.9500
C8 C18 1.489(3)
C8 C9 1.533(4)
C8 H8 1.0000
C9 C19 1.530(4)
C9 C10 1.539(4)
C9 H9 1.0000
C10 C11 1.536(4)
C10 H10A 0.9900
C10 H10B 0.9900
C11 C20 1.529(5)
C11 C12 1.544(4)
C11 H11 1.0000
C12 C13 1.541(4)
C12 H12 1.0000
C13 C14 1.509(4)
C13 C22 1.528(4)
C13 H13 1.0000
C15 C23 1.516(3)
C15 C16 1.530(3)
C15 H15 1.0000
C16 C17 1.498(3)
C16 C25 1.537(4)
C16 H16 1.0000
C17 C18 1.331(4)
C17 H17 0.9500
C18 H18 0.9500
C19 H19A 0.9800
C19 H19B 0.9800
C19 H19C 0.9800
C20 H20A 0.9800
C20 H20B 0.9800
C20 H20C 0.9800
C21 H21A 0.9800
C21 H21B 0.9800
C21 H21C 0.9800
C22 H22A 0.9800
C22 H22B 0.9800
C22 H22C 0.9800
C23 C24 1.512(4)
C23 H23A 0.9900
C23 H23B 0.9900
C24 H24A 0.9800
C24 H24B 0.9800
C24 H24C 0.9800
C25 H25A 0.9800
C25 H25B 0.9800
C25 H25C 0.9800
C26 C27 1.379(3)
C26 C31 1.389(3)
C27 C28 1.386(4)
C27 H27 0.9500
C28 C29 1.389(4)
C28 H28 0.9500
C29 C30 1.398(3)
C29 C32 1.494(4)
C30 C31 1.389(4)
C30 H30 0.9500
C31 H31 0.9500
C33 C43 1.500(4)
C33 C34 1.535(4)
C33 H33 1.0000
C34 C44 1.519(4)
C34 C35 1.534(4)
C34 H34 1.0000
C35 C36 1.538(3)
C35 H35A 0.9900
C35 H35B 0.9900
C36 C45 1.538(4)
C36 C37 1.542(3)
C36 H36 1.0000
C37 C38 1.542(3)
C37 H37 1.0000
C38 C39 1.513(3)
C38 C47 1.531(4)
C38 H38 1.0000
C40 C48 1.516(4)
C40 C41 1.542(4)
C40 H40 1.0000
C41 C42 1.489(4)
C41 C50 1.532(4)
C41 H41 1.0000
C42 C43 1.332(4)
C42 H42 0.9500
C43 H43 0.9500
C44 H44A 0.9800
C44 H44B 0.9800
C44 H44C 0.9800
C45 H45A 0.9800
C45 H45B 0.9800
C45 H45C 0.9800
C46 H46A 0.9800
C46 H46B 0.9800
C46 H46C 0.9800
C47 H47A 0.9800
C47 H47B 0.9800
C47 H47C 0.9800
C48 C49 1.512(5)
C48 H48A 0.9900
C48 H48B 0.9900
C49 H49A 0.9800
C49 H49B 0.9800
C49 H49C 0.9800
C50 H50A 0.9800
C50 H50B 0.9800
C50 H50C 0.9800

loop_
_geom_torsion_atom_site_label_1
_geom_torsion_atom_site_label_2
_geom_torsion_atom_site_label_3
_geom_torsion_atom_site_label_4
_geom_torsion
O2 N1 C1 C6 -169.7(3)
O1 N1 C1 C6 9.7(4)
O2 N1 C1 C2 8.9(4)
O1 N1 C1 C2 -171.7(3)
C6 C1 C2 C3 -0.6(4)
N1 C1 C2 C3 -179.2(2)
C1 C2 C3 C4 1.0(4)
C2 C3 C4 C5 -1.0(4)
C2 C3 C4 C7 178.5(2)
C3 C4 C5 C6 0.6(4)
C7 C4 C5 C6 -178.9(2)
C2 C1 C6 C5 0.2(4)
N1 C1 C6 C5 178.8(2)
C4 C5 C6 C1 -0.2(4)
C8 O4 C7 O3 -0.6(4)
C8 O4 C7 C4 179.5(2)
C5 C4 C7 O3 173.1(3)
C3 C4 C7 O3 -6.4(4)
C5 C4 C7 O4 -7.0(3)
C3 C4 C7 O4 173.5(2)
C7 O4 C8 C18 124.4(2)
C7 O4 C8 C9 -115.0(2)
O4 C8 C9 C19 67.6(3)
C18 C8 C9 C19 -173.3(2)
O4 C8 C9 C10 -57.5(3)
C18 C8 C9 C10 61.6(3)
C19 C9 C10 C11 83.2(3)
C8 C9 C10 C11 -151.5(2)
C9 C10 C11 C20 -154.6(2)
C9 C10 C11 C12 78.1(3)
C21 O5 C12 C13 -147.8(3)
C21 O5 C12 C11 88.1(3)
C20 C11 C12 O5 79.2(3)
C10 C11 C12 O5 -153.6(2)
C20 C11 C12 C13 -37.8(3)
C10 C11 C12 C13 89.3(3)
O5 C12 C13 C14 178.8(2)
C11 C12 C13 C14 -61.5(3)
O5 C12 C13 C22 54.5(3)
C11 C12 C13 C22 174.2(2)
C15 O7 C14 O6 2.6(3)
C15 O7 C14 C13 -174.69(19)
C22 C13 C14 O6 -119.2(3)
C12 C13 C14 O6 115.5(3)
C22 C13 C14 O7 58.1(3)
C12 C13 C14 O7 -67.3(3)
C14 O7 C15 C23 86.0(2)
C14 O7 C15 C16 -148.8(2)
O7 C15 C16 C17 67.9(2)
C23 C15 C16 C17 -172.0(2)
O7 C15 C16 C25 -170.3(2)
C23 C15 C16 C25 -50.2(3)
C15 C16 C17 C18 -105.3(3)
C25 C16 C17 C18 132.8(3)
C16 C17 C18 C8 168.3(2)
O4 C8 C18 C17 11.6(4)
C9 C8 C18 C17 -106.7(3)
O7 C15 C23 C24 56.8(3)
C16 C15 C23 C24 -61.5(3)
O9 N2 C26 C27 173.4(2)
O8 N2 C26 C27 -7.0(3)
O9 N2 C26 C31 -7.0(3)
O8 N2 C26 C31 172.6(2)
C31 C26 C27 C28 1.5(4)
N2 C26 C27 C28 -179.0(2)
C26 C27 C28 C29 -1.2(4)
C27 C28 C29 C30 -0.6(4)
C27 C28 C29 C32 177.7(2)
C28 C29 C30 C31 2.2(4)
C32 C29 C30 C31 -176.2(2)
C29 C30 C31 C26 -1.9(4)
C27 C26 C31 C30 0.1(4)
N2 C26 C31 C30 -179.5(2)
C33 O11 C32 O10 8.3(4)
C33 O11 C32 C29 -170.1(2)
C28 C29 C32 O10 173.7(3)
C30 C29 C32 O10 -8.0(4)
C28 C29 C32 O11 -7.9(4)
C30 C29 C32 O11 170.4(2)
C32 O11 C33 C43 115.5(2)
C32 O11 C33 C34 -122.1(2)
O11 C33 C34 C44 68.4(3)
C43 C33 C34 C44 -171.0(2)
O11 C33 C34 C35 -58.5(3)
C43 C33 C34 C35 62.0(3)
C44 C34 C35 C36 88.3(3)
C33 C34 C35 C36 -145.3(2)
C34 C35 C36 C45 -158.0(2)
C34 C35 C36 C37 73.3(3)
C46 O12 C37 C36 78.5(2)
C46 O12 C37 C38 -154.4(2)
C35 C36 C37 O12 -145.6(2)
C45 C36 C37 O12 86.0(2)
C35 C36 C37 C38 93.3(2)
C45 C36 C37 C38 -35.1(3)
O12 C37 C38 C39 172.13(19)
C36 C37 C38 C39 -64.5(3)
O12 C37 C38 C47 48.1(3)
C36 C37 C38 C47 171.4(2)
C40 O14 C39 O13 3.1(4)
C40 O14 C39 C38 -175.5(2)
C47 C38 C39 O13 -130.6(3)
C37 C38 C39 O13 104.9(3)
C47 C38 C39 O14 47.9(3)
C37 C38 C39 O14 -76.5(2)
C39 O14 C40 C48 102.6(3)
C39 O14 C40 C41 -135.3(2)
O14 C40 C41 C42 62.4(3)
C48 C40 C41 C42 -179.9(2)
O14 C40 C41 C50 -175.5(2)
C48 C40 C41 C50 -57.8(3)
C50 C41 C42 C43 131.9(3)
C40 C41 C42 C43 -105.2(3)
C41 C42 C43 C33 174.6(2)
O11 C33 C43 C42 13.8(3)
C34 C33 C43 C42 -106.5(3)
O14 C40 C48 C49 -62.3(3)
C41 C40 C48 C49 -178.9(2)
